data_4317358
loop_
_publ_author_name
'Fang Kong'
'Xiang Xu'
'Jiang-Gao Mao'

_publ_section_title
;
 A Series of New Ternary and Quaternary Compounds in the LiI-GaIII-TeIV-O
 System
;
_journal_name_full 'Inorganic Chemistry'
_journal_page_first 11573
_journal_page_last 11580
_journal_paper_doi 10.1021/ic101843g
_journal_volume 49
_journal_year 2010
_chemical_formula_sum 'Ga8.67 Li6 O44 Te14'
_chemical_formula_weight 3136.28
_chemical_name_systematic
; 
 ? 
;
_space_group_IT_number 148
_symmetry_cell_setting hexagonal
_symmetry_space_group_name_Hall '-R 3'
_symmetry_space_group_name_H-M 'R -3 :H'
_atom_sites_solution_primary direct
_atom_sites_solution_secondary difmap
_audit_creation_method SHELXL-97
_cell_angle_alpha 90.00
_cell_angle_beta 90.00
_cell_angle_gamma 120.00
_cell_formula_units_Z 3
_cell_length_a 11.3343(4)
_cell_length_b 11.3343(4)
_cell_length_c 26.7992(15)
_cell_measurement_reflns_used 3102
_cell_measurement_temperature 293(2)
_cell_measurement_theta_max 27.4835
_cell_measurement_theta_min 2.2088
_cell_volume 2981.5(2)
_computing_structure_refinement 'SHELXL-97 (Sheldrick, 1997)'
_computing_structure_solution 'SHELXS-97 (Sheldrick, 1990)'
_diffrn_ambient_temperature 293(2)
_diffrn_measured_fraction_theta_full 0.990
_diffrn_measured_fraction_theta_max 0.990
_diffrn_measurement_device_type 'Saturn 70'
_diffrn_measurement_method CCD_Profile_fitting
_diffrn_radiation_monochromator graphite
_diffrn_radiation_source 'fine-focus sealed tube'
_diffrn_radiation_type MoK\a
_diffrn_radiation_wavelength 0.71073
_diffrn_reflns_av_R_equivalents 0.0425
_diffrn_reflns_av_sigmaI/netI 0.0300
_diffrn_reflns_limit_h_max 14
_diffrn_reflns_limit_h_min -8
_diffrn_reflns_limit_k_max 14
_diffrn_reflns_limit_k_min -14
_diffrn_reflns_limit_l_max 34
_diffrn_reflns_limit_l_min -34
_diffrn_reflns_number 7216
_diffrn_reflns_theta_full 27.47
_diffrn_reflns_theta_max 27.47
_diffrn_reflns_theta_min 2.21
_exptl_absorpt_coefficient_mu 15.987
_exptl_absorpt_correction_T_max 1.0000
_exptl_absorpt_correction_T_min 0.3697
_exptl_absorpt_correction_type numerical
_exptl_crystal_colour colorless
_exptl_crystal_density_diffrn 5.240
_exptl_crystal_density_method 'not measured'
_exptl_crystal_description Prism
_exptl_crystal_F_000 4100
_exptl_crystal_size_max 0.40
_exptl_crystal_size_mid 0.38
_exptl_crystal_size_min 0.20
_refine_diff_density_max 1.484
_refine_diff_density_min -1.915
_refine_diff_density_rms 0.312
_refine_ls_extinction_method none
_refine_ls_goodness_of_fit_ref 1.191
_refine_ls_matrix_type full
_refine_ls_number_parameters 112
_refine_ls_number_reflns 1520
_refine_ls_number_restraints 0
_refine_ls_restrained_S_all 1.191
_refine_ls_R_factor_all 0.0317
_refine_ls_R_factor_gt 0.0296
_refine_ls_shift/su_max 0.001
_refine_ls_shift/su_mean 0.000
_refine_ls_structure_factor_coef Fsqd
_refine_ls_weighting_details 'calc w=1/[\s^2^(Fo^2^)+(0.0366P)^2^+12.0834P] where P=(Fo^2^+2Fc^2^)/3'
_refine_ls_weighting_scheme calc
_refine_ls_wR_factor_gt 0.0697
_refine_ls_wR_factor_ref 0.0707
_reflns_number_gt 1443
_reflns_number_total 1520
_reflns_threshold_expression >2sigma(I)
_cod_data_source_file ic101843g_si_002_4.cif
_cod_data_source_block Li9Ga13Te21O66
_cod_depositor_comments
;
The following automatic conversions were performed:

'_symmetry_cell_setting' value 'Hexagonal' changed to 'hexagonal'
according to the built-in table from CIF Core dictionary named
'cif_core.dic' version 2.4.1 from
2010-06-29.

'_exptl_absorpt_correction_type' value 'Numerical'
changed to 'numerical' according to the built-in table from CIF Core
dictionary named 'cif_core.dic' version 2.4.1 from 2010-06-29.

Automatic conversion script
Id: cif_fix_values 1646 2011-03-28 12:23:43Z adriana 
;
_cod_original_sg_symbol_H-M 'R -3'
_cod_database_code 4317358

loop_
_symmetry_equiv_pos_as_xyz
'x, y, z'
'-y, x-y, z'
'-x+y, -x, z'
'x+2/3, y+1/3, z+1/3'
'-y+2/3, x-y+1/3, z+1/3'
'-x+y+2/3, -x+1/3, z+1/3'
'x+1/3, y+2/3, z+2/3'
'-y+1/3, x-y+2/3, z+2/3'
'-x+y+1/3, -x+2/3, z+2/3'
'-x, -y, -z'
'y, -x+y, -z'
'x-y, x, -z'
'-x+2/3, -y+1/3, -z+1/3'
'y+2/3, -x+y+1/3, -z+1/3'
'x-y+2/3, x+1/3, -z+1/3'
'-x+1/3, -y+2/3, -z+2/3'
'y+1/3, -x+y+2/3, -z+2/3'
'x-y+1/3, x+2/3, -z+2/3'

loop_
_atom_site_label
_atom_site_type_symbol
_atom_site_fract_x
_atom_site_fract_y
_atom_site_fract_z
_atom_site_U_iso_or_equiv
_atom_site_adp_type
_atom_site_occupancy
_atom_site_symmetry_multiplicity
_atom_site_calc_flag
_atom_site_refinement_flags
_atom_site_disorder_assembly
_atom_site_disorder_group
Li1 Li -0.2071(12) 0.5647(12) 0.0685(4) 0.013(2) Uani 1 1 d . . .
Ga1 Ga 0.5000 0.5000 0.0000 0.0039(2) Uani 1 2 d S . .
Ga2 Ga -0.05582(8) 0.13462(8) 0.14552(3) 0.00742(17) Uani 0.94 1 d P . .
Te1 Te 0.6667 0.3333 -0.02686(2) 0.00468(16) Uani 1 3 d S . .
Te2 Te 0.17516(4) 0.26596(4) 0.054494(14) 0.00574(12) Uani 1 1 d . . .
Te3 Te -0.00072(4) 0.45546(4) 0.119508(14) 0.00506(12) Uani 1 1 d . . .
O1 O 0.5238(5) 0.3364(4) 0.00705(16) 0.0078(9) Uani 1 1 d . . .
O2 O 0.3483(5) 0.4259(5) 0.05252(17) 0.0101(9) Uani 1 1 d . . .
O3 O 0.2295(5) 0.1427(4) 0.07541(17) 0.0101(9) Uani 1 1 d . . .
O4 O 0.1200(5) 0.2951(5) 0.11646(16) 0.0090(9) Uani 1 1 d . . .
O5 O 0.0000 0.0000 0.1391(3) 0.0066(15) Uani 1 3 d S . .
O6 O -0.1059(4) 0.2826(4) 0.14926(16) 0.0075(9) Uani 1 1 d . . .
O7 O -0.0394(4) 0.3776(4) 0.05502(16) 0.0068(9) Uani 1 1 d . . .
O8 O -0.1425(5) 0.4912(5) 0.12192(16) 0.0090(9) Uani 1 1 d . . .

loop_
_atom_site_aniso_label
_atom_site_aniso_U_11
_atom_site_aniso_U_22
_atom_site_aniso_U_33
_atom_site_aniso_U_23
_atom_site_aniso_U_13
_atom_site_aniso_U_12
Li1 0.010(5) 0.017(6) 0.012(6) -0.002(5) 0.001(4) 0.007(5)
Ga1 0.0055(4) 0.0058(4) 0.0004(4) -0.0002(3) -0.0010(3) 0.0029(4)
Ga2 0.0093(4) 0.0102(4) 0.0037(3) -0.0001(3) 0.0006(3) 0.0055(3)
Te1 0.0064(2) 0.0064(2) 0.0011(3) 0.000 0.000 0.00322(11)
Te2 0.0062(2) 0.0091(2) 0.0021(2) 0.00113(14) 0.00059(14) 0.00391(17)
Te3 0.0064(2) 0.0054(2) 0.0018(2) 0.00006(14) 0.00047(13) 0.00175(16)
O1 0.010(2) 0.008(2) 0.008(2) 0.0036(17) 0.0061(17) 0.0067(19)
O2 0.008(2) 0.012(2) 0.007(2) 0.0036(17) 0.0040(17) 0.0026(19)
O3 0.013(2) 0.008(2) 0.013(2) 0.0027(18) 0.0016(19) 0.0078(19)
O4 0.010(2) 0.013(2) 0.007(2) 0.0013(18) 0.0037(17) 0.0082(19)
O5 0.004(2) 0.004(2) 0.011(4) 0.000 0.000 0.0022(11)
O6 0.010(2) 0.006(2) 0.007(2) 0.0038(17) 0.0070(17) 0.0044(18)
O7 0.010(2) 0.006(2) 0.003(2) 0.0003(16) 0.0013(16) 0.0034(18)
O8 0.011(2) 0.014(2) 0.007(2) 0.0040(18) 0.0036(17) 0.010(2)

loop_
_atom_type_symbol
_atom_type_description
_atom_type_scat_dispersion_real
_atom_type_scat_dispersion_imag
_atom_type_scat_source
O O 0.0106 0.0060 'International Tables Vol C Tables 4.2.6.8 and 6.1.1.4'
Ga Ga 0.2307 1.6083 'International Tables Vol C Tables 4.2.6.8 and 6.1.1.4'
Te Te -0.5308 1.6751 'International Tables Vol C Tables 4.2.6.8 and 6.1.1.4'
Li Li -0.0003 0.0001 'International Tables Vol C Tables 4.2.6.8 and 6.1.1.4'

loop_
_geom_angle_atom_site_label_1
_geom_angle_atom_site_label_2
_geom_angle_atom_site_label_3
_geom_angle
_geom_angle_site_symmetry_1
_geom_angle_site_symmetry_3
_geom_angle_publ_flag
O8 Li1 O1 103.1(6) . 3_565 ?
O8 Li1 O3 103.9(6) . 3_565 ?
O1 Li1 O3 118.1(6) 3_565 3_565 ?
O8 Li1 O7 136.9(6) . 2_565 ?
O1 Li1 O7 104.5(5) 3_565 2_565 ?
O3 Li1 O7 91.5(5) 3_565 2_565 ?
O8 Li1 O6 72.4(4) . 2_565 ?
O1 Li1 O6 164.5(6) 3_565 2_565 ?
O3 Li1 O6 77.4(4) 3_565 2_565 ?
O7 Li1 O6 72.1(4) 2_565 2_565 ?
O8 Li1 Te3 99.6(4) . 2_565 ?
O1 Li1 Te3 131.7(5) 3_565 2_565 ?
O3 Li1 Te3 96.5(4) 3_565 2_565 ?
O7 Li1 Te3 38.0(2) 2_565 2_565 ?
O6 Li1 Te3 38.45(19) 2_565 2_565 ?
O8 Li1 Te2 91.8(4) . 3_565 ?
O1 Li1 Te2 92.0(4) 3_565 3_565 ?
O3 Li1 Te2 33.3(2) 3_565 3_565 ?
O7 Li1 Te2 119.5(5) 2_565 3_565 ?
O6 Li1 Te2 102.9(4) 2_565 3_565 ?
Te3 Li1 Te2 129.4(4) 2_565 3_565 ?
O8 Li1 Ga2 84.9(4) . 2_565 ?
O1 Li1 Ga2 156.5(6) 3_565 2_565 ?
O3 Li1 Ga2 38.6(2) 3_565 2_565 ?
O7 Li1 Ga2 82.8(4) 2_565 2_565 ?
O6 Li1 Ga2 39.0(2) 2_565 2_565 ?
Te3 Li1 Ga2 66.7(2) 2_565 2_565 ?
Te2 Li1 Ga2 65.5(2) 3_565 2_565 ?
O8 Li1 Ga2 34.9(2) . 14_455 ?
O1 Li1 Ga2 136.3(5) 3_565 14_455 ?
O3 Li1 Ga2 91.4(4) 3_565 14_455 ?
O7 Li1 Ga2 106.4(4) 2_565 14_455 ?
O6 Li1 Ga2 37.57(19) 2_565 14_455 ?
Te3 Li1 Ga2 68.7(2) 2_565 14_455 ?
Te2 Li1 Ga2 98.9(3) 3_565 14_455 ?
Ga2 Li1 Ga2 58.5(2) 2_565 14_455 ?
O7 Ga1 O7 180.0(3) 2_665 11 ?
O7 Ga1 O1 88.98(19) 2_665 . ?
O7 Ga1 O1 91.02(19) 11 . ?
O7 Ga1 O1 91.02(19) 2_665 10_665 ?
O7 Ga1 O1 88.98(19) 11 10_665 ?
O1 Ga1 O1 180.0(2) . 10_665 ?
O7 Ga1 O2 85.76(18) 2_665 . ?
O7 Ga1 O2 94.24(18) 11 . ?
O1 Ga1 O2 91.71(18) . . ?
O1 Ga1 O2 88.29(18) 10_665 . ?
O7 Ga1 O2 94.24(18) 2_665 10_665 ?
O7 Ga1 O2 85.76(18) 11 10_665 ?
O1 Ga1 O2 88.29(18) . 10_665 ?
O1 Ga1 O2 91.71(18) 10_665 10_665 ?
O2 Ga1 O2 180.0(3) . 10_665 ?
O5 Ga2 O8 91.1(2) . 15 ?
O5 Ga2 O6 107.41(18) . 13_455 ?
O8 Ga2 O6 84.71(18) 15 13_455 ?
O5 Ga2 O6 176.63(19) . . ?
O8 Ga2 O6 89.83(19) 15 . ?
O6 Ga2 O6 75.90(19) 13_455 . ?
O5 Ga2 O3 90.8(2) . 2 ?
O8 Ga2 O3 176.87(19) 15 2 ?
O6 Ga2 O3 97.12(19) 13_455 2 ?
O6 Ga2 O3 88.17(18) . 2 ?
O5 Ga2 O4 96.30(15) . . ?
O8 Ga2 O4 86.64(18) 15 . ?
O6 Ga2 O4 154.87(18) 13_455 . ?
O6 Ga2 O4 80.52(17) . . ?
O3 Ga2 O4 90.65(17) 2 . ?
O5 Ga2 Li1 128.7(3) . 3_455 ?
O8 Ga2 Li1 140.2(3) 15 3_455 ?
O6 Ga2 Li1 83.2(2) 13_455 3_455 ?
O6 Ga2 Li1 50.4(2) . 3_455 ?
O3 Ga2 Li1 38.0(2) 2 3_455 ?
O4 Ga2 Li1 88.5(2) . 3_455 ?
O5 Ga2 Li1 100.6(3) . 15 ?
O8 Ga2 Li1 34.8(2) 15 15 ?
O6 Ga2 Li1 49.9(2) 13_455 15 ?
O6 Ga2 Li1 81.9(2) . 15 ?
O3 Ga2 Li1 146.9(2) 2 15 ?
O4 Ga2 Li1 118.3(2) . 15 ?
Li1 Ga2 Li1 121.5(2) 3_455 15 ?
O1 Te1 O1 98.41(18) 2_655 3_665 ?
O1 Te1 O1 98.41(18) 2_655 . ?
O1 Te1 O1 98.41(18) 3_665 . ?
O4 Te2 O3 97.50(19) . . ?
O4 Te2 O2 97.7(2) . . ?
O3 Te2 O2 98.8(2) . . ?
O4 Te2 Li1 109.4(2) . 2_665 ?
O3 Te2 Li1 36.6(3) . 2_665 ?
O2 Te2 Li1 63.2(3) . 2_665 ?
O8 Te3 O6 92.6(2) . . ?
O8 Te3 O7 96.3(2) . . ?
O6 Te3 O7 91.31(19) . . ?
O8 Te3 Li1 77.9(3) . 3_455 ?
O6 Te3 Li1 54.8(3) . 3_455 ?
O7 Te3 Li1 42.5(3) . 3_455 ?
Te1 O1 Li1 124.2(4) . 2_665 ?
Te1 O1 Ga1 119.2(2) . . ?
Li1 O1 Ga1 112.7(4) 2_665 . ?
Te2 O2 Ga1 131.9(2) . . ?
Te2 O3 Li1 110.1(4) . 2_665 ?
Te2 O3 Ga2 123.8(2) . 3 ?
Li1 O3 Ga2 103.3(4) 2_665 3 ?
Te2 O4 Ga2 116.2(2) . . ?
Ga2 O5 Ga2 119.22(7) 2 3 ?
Ga2 O5 Ga2 119.22(7) 2 . ?
Ga2 O5 Ga2 119.22(7) 3 . ?
Te3 O6 Ga2 132.8(2) . 13_455 ?
Te3 O6 Ga2 123.1(2) . . ?
Ga2 O6 Ga2 104.10(19) 13_455 . ?
Te3 O6 Li1 86.8(3) . 3_455 ?
Ga2 O6 Li1 92.5(3) 13_455 3_455 ?
Ga2 O6 Li1 90.6(3) . 3_455 ?
Te3 O7 Ga1 116.7(2) . 3_565 ?
Te3 O7 Li1 99.5(4) . 3_455 ?
Ga1 O7 Li1 124.5(4) 3_565 3_455 ?
Te3 O8 Li1 128.0(4) . . ?
Te3 O8 Ga2 118.1(2) . 14_455 ?
Li1 O8 Ga2 110.3(4) . 14_455 ?

loop_
_geom_bond_atom_site_label_1
_geom_bond_atom_site_label_2
_geom_bond_distance
_geom_bond_site_symmetry_2
_geom_bond_publ_flag
Li1 O8 1.972(13) . ?
Li1 O1 1.999(12) 3_565 ?
Li1 O3 2.038(13) 3_565 ?
Li1 O7 2.075(12) 2_565 ?
Li1 O6 2.480(12) 2_565 ?
Li1 Te3 3.029(11) 2_565 ?
Li1 Te2 3.206(12) 3_565 ?
Li1 Ga2 3.218(12) 2_565 ?
Li1 Ga2 3.239(12) 14_455 ?
Ga1 O7 1.918(4) 2_665 ?
Ga1 O7 1.918(4) 11 ?
Ga1 O1 2.013(4) . ?
Ga1 O1 2.013(4) 10_665 ?
Ga1 O2 2.049(4) . ?
Ga1 O2 2.049(4) 10_665 ?
Ga2 O5 1.9295(10) . ?
Ga2 O8 1.974(4) 15 ?
Ga2 O6 1.977(4) 13_455 ?
Ga2 O6 2.024(4) . ?
Ga2 O3 2.064(4) 2 ?
Ga2 O4 2.064(5) . ?
Ga2 Li1 3.218(12) 3_455 ?
Ga2 Li1 3.239(12) 15 ?
Te1 O1 1.872(4) 2_655 ?
Te1 O1 1.872(4) 3_665 ?
Te1 O1 1.872(4) . ?
Te2 O4 1.861(4) . ?
Te2 O3 1.873(4) . ?
Te2 O2 1.893(4) . ?
Te2 Li1 3.206(12) 2_665 ?
Te3 O8 1.844(4) . ?
Te3 O6 1.887(4) . ?
Te3 O7 1.890(4) . ?
Te3 Li1 3.029(11) 3_455 ?
O1 Li1 1.999(12) 2_665 ?
O3 Li1 2.038(13) 2_665 ?
O3 Ga2 2.064(4) 3 ?
O5 Ga2 1.9295(10) 2 ?
O5 Ga2 1.9295(10) 3 ?
O6 Ga2 1.977(4) 13_455 ?
O6 Li1 2.480(12) 3_455 ?
O7 Ga1 1.918(4) 3_565 ?
O7 Li1 2.075(12) 3_455 ?
O8 Ga2 1.974(4) 14_455 ?
